data_1534999
loop_
_publ_author_name
'Beck, J.'
'Kellner, M.'
'Kreuzinger, M.'

_publ_section_title
;
 (Se4)2 (Mo2 O2 Cl8) (M Cl6) (M= Zr, Hf) - tetraselenium(2+) halometalates
 with two different anions
;
_journal_name_full 'Zeitschrift fuer Anorganische und Allgemeine Chemie'
_journal_page_first 2656
_journal_page_last 2660
_journal_volume 628
_journal_year 2002
_chemical_formula_sum 'Cl14 Hf Mo2 O2 Se8'
_chemical_name_systematic '(Se4)2 (Mo2 O2 Cl8) (Hf Cl6)'
_space_group_IT_number 14
_symmetry_space_group_name_Hall '-P 2ybc'
_symmetry_space_group_name_H-M 'P 1 21/c 1'
_cell_angle_alpha 90
_cell_angle_beta 106
_cell_angle_gamma 90
_cell_formula_units_Z 2
_cell_length_a 13.341
_cell_length_b 7.1503
_cell_length_c 15.182
_cell_volume 1392.141
_citation_journal_id_ASTM ZAACAB
_cod_data_source_file Beck_ZAACAB_2002_726.cif
_cod_data_source_block Cl14Hf1Mo2O2Se8
_cod_original_formula_sum 'Cl14 Hf1 Mo2 O2 Se8'
_cod_database_code 1534999

loop_
_symmetry_equiv_pos_as_xyz
x,y,z
-x,y+1/2,-z+1/2
-x,-y,-z
x,-y-1/2,z-1/2

loop_
_atom_site_label
_atom_site_type_symbol
_atom_site_fract_x
_atom_site_fract_y
_atom_site_fract_z
_atom_site_occupancy
_atom_site_U_iso_or_equiv
Cl6 Cl-1 0.1793 0.1066 0.0715 1 0.0
Se3 Se 0.29374 -0.24558 0.23087 1 0.0
Hf1 Hf+4 0 0 0 1 0.0
Mo1 Mo+5 0.44552 0.20319 0.40491 1 0.0
Se4 Se 0.18735 -0.35939 0.31448 1 0.0
Cl1 Cl-1 0.2827 0.045 0.3805 1 0.0
Cl7 Cl-1 0.0097 0.1223 -0.1481 1 0.0
Cl5 Cl-1 0.0667 -0.2964 -0.0353 1 0.0
Cl2 Cl-1 0.6243 0.285 0.43792 1 0.0
Se1 Se 0.15149 -0.61579 0.22098 1 0.0
Cl3 Cl-1 0.4467 0.128 0.25632 1 0.0
Cl4 Cl-1 0.4721 0.1634 0.5658 1 0.0
O1 O-2 0.3986 0.4172 0.3925 1 0.0
Se2 Se 0.25754 -0.50269 0.13762 1 0.0
